data_4134063
loop_
_publ_author_name
'Palumbo, Chad T.'
'Scopelliti, Rosario'
'Zivkovic, Ivica'
'Mazzanti, Marinella'

_publ_section_title
;
 C-H Bond Activation by an Isolated Dinuclear U(III)/U(IV) Nitride.
;
_journal_name_full 'Journal of the American Chemical Society'
_journal_paper_doi 10.1021/jacs.9b12804
_journal_year 2020
_chemical_formula_moiety 'C28 H79 N5 O Si8 U2'
_chemical_formula_sum 'C28 H79 N5 O Si8 U2'
_chemical_formula_weight 1202.74
_space_group_crystal_system monoclinic
_space_group_IT_number 9
_space_group_name_Hall 'C -2yc'
_space_group_name_H-M_alt 'C 1 c 1'
_atom_sites_solution_hydrogens geom
_atom_sites_solution_primary dual
_atom_sites_solution_secondary difmap
_audit_creation_date 2019-07-12
_audit_creation_method
;
Olex2 1.2
(compiled 2018.05.29 svn.r3508 for OlexSys, GUI svn.r5506)
;
_cell_angle_alpha 90
_cell_angle_beta 108.891(3)
_cell_angle_gamma 90
_cell_formula_units_Z 4
_cell_length_a 12.0237(3)
_cell_length_b 26.7386(6)
_cell_length_c 16.4450(4)
_cell_measurement_reflns_used 25584
_cell_measurement_temperature 100.01(10)
_cell_measurement_theta_max 32.6970
_cell_measurement_theta_min 2.9350
_cell_volume 5002.2(2)
_computing_cell_refinement 'CrysAlisPro 1.171.40.20a (Rigaku OD, 2018)'
_computing_data_collection 'CrysAlisPro 1.171.40.20a (Rigaku OD, 2018)'
_computing_data_reduction 'CrysAlisPro 1.171.40.20a (Rigaku OD, 2018)'
_computing_molecular_graphics 'Olex2 (Dolomanov et al., 2009)'
_computing_publication_material 'Olex2 (Dolomanov et al., 2009)'
_computing_structure_refinement 'ShelXL (Sheldrick, 2015)'
_computing_structure_solution 'SHELXT (Sheldrick, 2015)'
_diffrn_ambient_environment N~2~
_diffrn_ambient_temperature 100.01(10)
_diffrn_detector 'CCD plate'
_diffrn_detector_area_resol_mean 5.2817
_diffrn_detector_type AtlasS2
_diffrn_measured_fraction_theta_full 0.997
_diffrn_measured_fraction_theta_max 0.997
_diffrn_measurement_details
;
List of Runs (angles in degrees, time in seconds):

  # Type    Start    End  Width  t~exp~   \w     \q     \k     \f   Frames
--------------------------------------------------------------------------
  1  \w    -55.00  44.00   1.00   20.00    --   19.91 -34.00-140.00   99
  2  \w    -11.00  95.00   1.00   20.00    --   19.91  77.00 120.00  106
  3  \w      6.00  93.00   1.00   20.00    --   19.91  38.00  30.00   87
  4  \w    -61.00  11.00   1.00   20.00    --  -20.22 -77.00-180.00   72
  5  \w   -107.00 -82.00   1.00   20.00    --  -20.22 178.00-120.00   25
;
_diffrn_measurement_device 'four-circle diffractometer'
_diffrn_measurement_device_type 'SuperNova, Dual, Cu at home/near, AtlasS2'
_diffrn_measurement_method '\w scans'
_diffrn_orient_matrix_type 'CrysAlisPro convention (1999,Acta A55,543-557)'
_diffrn_orient_matrix_UB_11 0.0514208000
_diffrn_orient_matrix_UB_12 0.0054789000
_diffrn_orient_matrix_UB_13 -0.0104848000
_diffrn_orient_matrix_UB_21 0.0351032000
_diffrn_orient_matrix_UB_22 -0.0101301000
_diffrn_orient_matrix_UB_23 0.0399452000
_diffrn_orient_matrix_UB_31 -0.0031611000
_diffrn_orient_matrix_UB_32 -0.0239021000
_diffrn_orient_matrix_UB_33 -0.0193534000
_diffrn_radiation_monochromator mirror
_diffrn_radiation_probe x-ray
_diffrn_radiation_type MoK\a
_diffrn_radiation_wavelength 0.71073
_diffrn_reflns_av_R_equivalents 0.0777
_diffrn_reflns_av_unetI/netI 0.0538
_diffrn_reflns_Laue_measured_fraction_full 0.997
_diffrn_reflns_Laue_measured_fraction_max 0.997
_diffrn_reflns_limit_h_max 14
_diffrn_reflns_limit_h_min -14
_diffrn_reflns_limit_k_max 31
_diffrn_reflns_limit_k_min -27
_diffrn_reflns_limit_l_max 19
_diffrn_reflns_limit_l_min -19
_diffrn_reflns_number 18378
_diffrn_reflns_point_group_measured_fraction_full 0.882
_diffrn_reflns_point_group_measured_fraction_max 0.882
_diffrn_reflns_theta_full 25.028
_diffrn_reflns_theta_max 25.028
_diffrn_reflns_theta_min 2.618
_diffrn_source 'micro-focus sealed X-ray tube'
_diffrn_source_type 'SuperNova (Mo) X-ray Source'
_exptl_absorpt_coefficient_mu 6.684
_exptl_absorpt_correction_T_max 0.864
_exptl_absorpt_correction_T_min 0.079
_exptl_absorpt_correction_type gaussian
_exptl_absorpt_process_details
;
CrysAlisPro 1.171.40.20a (Rigaku Oxford Diffraction, 2018).
 Numerical absorption correction based on gaussian integration over
 a multifaceted crystal model.
 Empirical absorption correction using spherical harmonics as
 implemented in SCALE3 ABSPACK scaling algorithm
;
_exptl_crystal_colour 'clear dark red'
_exptl_crystal_density_diffrn 1.597
_exptl_crystal_description prism
_exptl_crystal_F_000 2344
_exptl_crystal_size_max 0.494
_exptl_crystal_size_mid 0.381
_exptl_crystal_size_min 0.261
_refine_diff_density_max 3.043
_refine_diff_density_min -3.660
_refine_diff_density_rms 0.432
_refine_ls_abs_structure_details
;
 Classical Flack method preferred over Parsons because s.u. lower.
;
_refine_ls_abs_structure_Flack -0.005(15)
_refine_ls_extinction_method none
_refine_ls_goodness_of_fit_ref 1.131
_refine_ls_hydrogen_treatment constr
_refine_ls_matrix_type full
_refine_ls_number_parameters 420
_refine_ls_number_reflns 7802
_refine_ls_number_restraints 415
_refine_ls_restrained_S_all 1.101
_refine_ls_R_factor_all 0.0908
_refine_ls_R_factor_gt 0.0901
_refine_ls_shift/su_max 0.000
_refine_ls_shift/su_mean 0.000
_refine_ls_structure_factor_coef Fsqd
_refine_ls_weighting_details 'w=1/[\s^2^(Fo^2^)+(0.2000P)^2^] where P=(Fo^2^+2Fc^2^)/3'
_refine_ls_weighting_scheme calc
_refine_ls_wR_factor_gt 0.2343
_refine_ls_wR_factor_ref 0.2350
_reflns_Friedel_coverage 0.766
_reflns_Friedel_fraction_full 0.766
_reflns_Friedel_fraction_max 0.766
_reflns_number_gt 7583
_reflns_number_total 7802
_reflns_threshold_expression 'I > 2\s(I)'
_cod_data_source_file ja9b12804_si_004.cif
_cod_data_source_block ctp298_twin1_hklf4
_cod_depositor_comments
;
The following automatic conversions were performed:

data item '_exptl_absorpt_correction_type' value 'Gaussian' was
changed to 'gaussian' in accordance with the
/home/data/users/saulius/crontab/automatic-downloads/rss-feeds/ACS/lib/dictionaries/cif_core.dic
dictionary named 'cif_core.dic' version 2.4.2 last updated on
2011-04-26.

Automatic conversion script
Id: cif_fix_values 7556 2019-12-06 15:28:31Z antanas 
;
_cod_database_code 4134063
_shelx_shelxl_version_number 2018/3
_audit_contact_author 'Farzaneh Fadaei Tirani'
_chemical_oxdiff_formula 'C28 H79 N5 O Si8 U2'
_shelx_space_group_comment
;
The symmetry employed for this shelxl refinement is uniquely defined
by the following loop, which should always be used as a source of
symmetry information in preference to the above space-group names.
They are only intended as comments.
;
_olex2_refinement_description
;
1. Fixed Uiso
 At 1.2 times of:
  All C(H,H) groups
 At 1.5 times of:
  All C(H,H,H) groups
2. Rigid body (RIGU) restrains
 All non-hydrogen atoms
 with sigma for 1-2 distances of 0.004 and sigma for 1-3 distances of 0.004
3.a Secondary CH2 refined with riding coordinates:
 C1(H1A,H1B), C25(H25A,H25B), C26(H26A,H26B), C27(H27A,H27B), C28(H28A,H28B)
3.b Idealised Me refined as rotating group:
 C2(H2A,H2B,H2C), C3(H3A,H3B,H3C), C4(H4A,H4B,H4C), C5(H5A,H5B,H5C), C6(H6A,
 H6B,H6C), C7(H7A,H7B,H7C), C8(H8A,H8B,H8C), C9(H9A,H9B,H9C), C10(H10A,H10B,
 H10C), C11(H11A,H11B,H11C), C12(H12A,H12B,H12C), C13(H13A,H13B,H13C), C14(H14A,
 H14B,H14C), C15(H15A,H15B,H15C), C16(H16A,H16B,H16C), C17(H17A,H17B,H17C),
 C18(H18A,H18B,H18C), C19(H19A,H19B,H19C), C20(H20A,H20B,H20C), C21(H21A,H21B,
 H21C), C22(H22A,H22B,H22C), C23(H23A,H23B,H23C), C24(H24A,H24B,H24C)
;
_olex2_submission_special_instructions 'No special instructions were received'
_oxdiff_exptl_absorpt_empirical_details
;
Empirical correction (ABSPACK) includes:
- Absorption correction using spherical harmonics
- Frame scaling
;
_oxdiff_exptl_absorpt_empirical_full_max 2.915
_oxdiff_exptl_absorpt_empirical_full_min 0.217
_oxdiff_twin_integration_method simultaneous
_oxdiff_twin_items 2
_twin_special_details
;
Component 2 rotated by -179.6005\% 
 around [-0.08 0.99 0.09] (reciprocal) or [-0.30 0.94 0.15] (direct)
;

loop_
_space_group_symop_operation_xyz
'x, y, z'
'x, -y, z+1/2'
'x+1/2, y+1/2, z'
'x+1/2, -y+1/2, z+1/2'

loop_
_atom_site_label
_atom_site_type_symbol
_atom_site_fract_x
_atom_site_fract_y
_atom_site_fract_z
_atom_site_U_iso_or_equiv
_atom_site_adp_type
_atom_site_occupancy
_atom_site_site_symmetry_order
_atom_site_calc_flag
_atom_site_refinement_flags_posn
_atom_site_refinement_flags_adp
U1 U 0.48875(6) 0.45435(3) 0.51565(5) 0.0136(3) Uani 1 1 d . U
U2 U 0.54157(5) 0.33190(3) 0.59405(5) 0.0128(3) Uani 1 1 d . U
Si1 Si 0.6207(6) 0.3165(2) 0.4306(4) 0.0183(13) Uani 1 1 d . U
Si2 Si 0.6647(7) 0.2184(3) 0.5384(5) 0.0239(15) Uani 1 1 d . U
Si3 Si 0.2701(6) 0.2693(2) 0.5215(5) 0.0191(14) Uani 1 1 d . U
Si4 Si 0.3869(7) 0.2822(3) 0.7146(5) 0.0234(15) Uani 1 1 d . U
Si5 Si 0.2745(6) 0.4862(3) 0.3402(4) 0.0188(14) Uani 1 1 d . U
Si6 Si 0.1702(6) 0.4566(2) 0.4768(5) 0.0160(15) Uani 1 1 d . U
Si7 Si 0.7551(6) 0.5218(2) 0.5493(4) 0.0164(13) Uani 1 1 d . U
Si8 Si 0.5821(6) 0.5607(3) 0.6325(5) 0.0208(14) Uani 1 1 d . U
O1 O 0.7404(16) 0.3452(7) 0.6962(12) 0.025(4) Uani 1 1 d . U
N1 N 0.5050(17) 0.4062(7) 0.6142(13) 0.015(3) Uani 1 1 d . U
N2 N 0.6177(18) 0.2794(7) 0.5144(14) 0.016(4) Uani 1 1 d . U
N3 N 0.3803(18) 0.2905(8) 0.6118(13) 0.016(4) Uani 1 1 d . U
N4 N 0.2908(18) 0.4660(8) 0.4427(13) 0.015(3) Uani 1 1 d . U
N5 N 0.6232(17) 0.5182(8) 0.5678(13) 0.017(4) Uani 1 1 d . U
C1 C 0.546(2) 0.3748(8) 0.4484(16) 0.018(4) Uani 1 1 d . U
H1A H 0.466916 0.380328 0.405627 0.022 Uiso 1 1 calc R .
H1B H 0.594654 0.405302 0.456849 0.022 Uiso 1 1 calc R .
C2 C 0.775(3) 0.3323(9) 0.436(2) 0.028(7) Uani 1 1 d . U
H2A H 0.813154 0.351758 0.487797 0.041 Uiso 1 1 calc GR .
H2B H 0.773364 0.351957 0.385038 0.041 Uiso 1 1 calc GR .
H2C H 0.819371 0.301347 0.436988 0.041 Uiso 1 1 calc GR .
C3 C 0.543(3) 0.2888(11) 0.321(2) 0.035(7) Uani 1 1 d . U
H3A H 0.496749 0.259726 0.327092 0.053 Uiso 1 1 calc GR .
H3B H 0.601365 0.278351 0.294276 0.053 Uiso 1 1 calc GR .
H3C H 0.490766 0.313920 0.284584 0.053 Uiso 1 1 calc GR .
C4 C 0.824(3) 0.2094(12) 0.552(3) 0.037(7) Uani 1 1 d . U
H4A H 0.837577 0.217037 0.497661 0.055 Uiso 1 1 calc GR .
H4B H 0.846067 0.174625 0.568084 0.055 Uiso 1 1 calc GR .
H4C H 0.871242 0.231789 0.597022 0.055 Uiso 1 1 calc GR .
C5 C 0.586(3) 0.1726(11) 0.450(3) 0.040(8) Uani 1 1 d . U
H5A H 0.501542 0.180648 0.429095 0.059 Uiso 1 1 calc GR .
H5B H 0.596160 0.138470 0.473470 0.059 Uiso 1 1 calc GR .
H5C H 0.618096 0.174929 0.402993 0.059 Uiso 1 1 calc GR .
C6 C 0.644(3) 0.2008(11) 0.643(2) 0.034(6) Uani 1 1 d . U
H6A H 0.705671 0.216325 0.691026 0.051 Uiso 1 1 calc GR .
H6B H 0.648000 0.164365 0.650153 0.051 Uiso 1 1 calc GR .
H6C H 0.566789 0.212580 0.643903 0.051 Uiso 1 1 calc GR .
C7 C 0.274(2) 0.3051(12) 0.4245(19) 0.029(6) Uani 1 1 d . U
H7A H 0.270246 0.340979 0.435171 0.043 Uiso 1 1 calc GR .
H7B H 0.206536 0.295439 0.374869 0.043 Uiso 1 1 calc GR .
H7C H 0.346973 0.297475 0.412721 0.043 Uiso 1 1 calc GR .
C8 C 0.296(3) 0.2022(10) 0.498(2) 0.029(6) Uani 1 1 d . U
H8A H 0.379906 0.194816 0.520945 0.043 Uiso 1 1 calc GR .
H8B H 0.266944 0.196514 0.436272 0.043 Uiso 1 1 calc GR .
H8C H 0.253306 0.180312 0.526248 0.043 Uiso 1 1 calc GR .
C9 C 0.119(3) 0.2763(12) 0.529(2) 0.033(6) Uani 1 1 d . U
H9A H 0.113279 0.256829 0.577796 0.050 Uiso 1 1 calc GR .
H9B H 0.061468 0.264208 0.475856 0.050 Uiso 1 1 calc GR .
H9C H 0.104479 0.311686 0.537278 0.050 Uiso 1 1 calc GR .
C10 C 0.381(3) 0.2150(12) 0.7427(19) 0.033(6) Uani 1 1 d . U
H10A H 0.312094 0.199209 0.701029 0.049 Uiso 1 1 calc GR .
H10B H 0.374080 0.212271 0.800439 0.049 Uiso 1 1 calc GR .
H10C H 0.452352 0.198044 0.741488 0.049 Uiso 1 1 calc GR .
C11 C 0.273(3) 0.3154(16) 0.746(3) 0.048(8) Uani 1 1 d . U
H11A H 0.274207 0.351033 0.732656 0.071 Uiso 1 1 calc GR .
H11B H 0.287748 0.311267 0.807985 0.071 Uiso 1 1 calc GR .
H11C H 0.195322 0.301478 0.714490 0.071 Uiso 1 1 calc GR .
C12 C 0.534(2) 0.3083(11) 0.7846(19) 0.029(6) Uani 1 1 d . U
H12A H 0.598151 0.289274 0.774440 0.043 Uiso 1 1 calc GR .
H12B H 0.540078 0.305607 0.845256 0.043 Uiso 1 1 calc GR .
H12C H 0.540426 0.343553 0.770083 0.043 Uiso 1 1 calc GR .
C13 C 0.228(3) 0.4349(13) 0.2575(19) 0.032(6) Uani 1 1 d . U
H13A H 0.293499 0.411573 0.265170 0.048 Uiso 1 1 calc GR .
H13B H 0.205957 0.449539 0.199813 0.048 Uiso 1 1 calc GR .
H13C H 0.160695 0.417036 0.264575 0.048 Uiso 1 1 calc GR .
C14 C 0.425(2) 0.5079(10) 0.3385(18) 0.024(5) Uani 1 1 d . U
H14A H 0.458001 0.532093 0.384841 0.036 Uiso 1 1 calc GR .
H14B H 0.417119 0.523609 0.283076 0.036 Uiso 1 1 calc GR .
H14C H 0.478082 0.479011 0.346839 0.036 Uiso 1 1 calc GR .
C15 C 0.173(3) 0.5400(13) 0.304(2) 0.037(7) Uani 1 1 d . U
H15A H 0.092818 0.529526 0.299641 0.056 Uiso 1 1 calc GR .
H15B H 0.174292 0.551564 0.248149 0.056 Uiso 1 1 calc GR .
H15C H 0.197539 0.567178 0.346210 0.056 Uiso 1 1 calc GR .
C16 C 0.047(2) 0.4207(11) 0.398(2) 0.026(5) Uani 1 1 d . U
H16A H 0.002559 0.443020 0.351704 0.040 Uiso 1 1 calc GR .
H16B H -0.005297 0.407304 0.427743 0.040 Uiso 1 1 calc GR .
H16C H 0.079811 0.393061 0.373947 0.040 Uiso 1 1 calc GR .
C17 C 0.210(2) 0.4218(10) 0.5800(16) 0.020(5) Uani 1 1 d . U
H17A H 0.228532 0.387032 0.570448 0.031 Uiso 1 1 calc GR .
H17B H 0.143899 0.422522 0.602496 0.031 Uiso 1 1 calc GR .
H17C H 0.278869 0.437436 0.621620 0.031 Uiso 1 1 calc GR .
C18 C 0.104(3) 0.5181(10) 0.497(2) 0.029(6) Uani 1 1 d . U
H18A H 0.167537 0.541490 0.525629 0.044 Uiso 1 1 calc GR .
H18B H 0.055494 0.512149 0.533557 0.044 Uiso 1 1 calc GR .
H18C H 0.055715 0.532358 0.442010 0.044 Uiso 1 1 calc GR .
C19 C 0.798(3) 0.4564(10) 0.525(2) 0.029(7) Uani 1 1 d . U
H19A H 0.764581 0.431597 0.553891 0.044 Uiso 1 1 calc GR .
H19B H 0.884041 0.453351 0.544885 0.044 Uiso 1 1 calc GR .
H19C H 0.768120 0.450616 0.462490 0.044 Uiso 1 1 calc GR .
C20 C 0.878(2) 0.5464(10) 0.641(2) 0.026(6) Uani 1 1 d . U
H20A H 0.850561 0.574693 0.667227 0.040 Uiso 1 1 calc GR .
H20B H 0.942170 0.557455 0.620587 0.040 Uiso 1 1 calc GR .
H20C H 0.907094 0.519930 0.684108 0.040 Uiso 1 1 calc GR .
C21 C 0.747(2) 0.5617(11) 0.4555(19) 0.025(5) Uani 1 1 d . U
H21A H 0.689493 0.547705 0.403870 0.037 Uiso 1 1 calc GR .
H21B H 0.824520 0.562851 0.447613 0.037 Uiso 1 1 calc GR .
H21C H 0.723348 0.595598 0.465340 0.037 Uiso 1 1 calc GR .
C22 C 0.423(3) 0.5491(11) 0.616(2) 0.029(6) Uani 1 1 d . U
H22A H 0.375912 0.559742 0.558568 0.044 Uiso 1 1 calc GR .
H22B H 0.399535 0.568091 0.659127 0.044 Uiso 1 1 calc GR .
H22C H 0.410787 0.513324 0.623319 0.044 Uiso 1 1 calc GR .
C23 C 0.667(3) 0.5524(14) 0.751(2) 0.039(7) Uani 1 1 d . U
H23A H 0.680624 0.516733 0.763953 0.058 Uiso 1 1 calc GR .
H23B H 0.620706 0.566258 0.785375 0.058 Uiso 1 1 calc GR .
H23C H 0.742038 0.569957 0.765218 0.058 Uiso 1 1 calc GR .
C24 C 0.597(3) 0.6272(11) 0.604(3) 0.042(8) Uani 1 1 d . U
H24A H 0.680231 0.636906 0.625825 0.063 Uiso 1 1 calc GR .
H24B H 0.551698 0.648508 0.630160 0.063 Uiso 1 1 calc GR .
H24C H 0.567745 0.631060 0.541536 0.063 Uiso 1 1 calc GR .
C25 C 0.852(3) 0.3256(11) 0.698(2) 0.030(6) Uani 1 1 d . U
H25A H 0.847733 0.311807 0.640934 0.036 Uiso 1 1 calc R .
H25B H 0.878300 0.298744 0.741336 0.036 Uiso 1 1 calc R .
C26 C 0.938(3) 0.3700(13) 0.721(2) 0.035(6) Uani 1 1 d . U
H26A H 1.015501 0.359537 0.760371 0.042 Uiso 1 1 calc R .
H26B H 0.947795 0.385044 0.668907 0.042 Uiso 1 1 calc R .
C27 C 0.880(3) 0.4059(13) 0.764(2) 0.037(6) Uani 1 1 d . U
H27A H 0.931742 0.412602 0.823708 0.044 Uiso 1 1 calc R .
H27B H 0.863878 0.437943 0.732406 0.044 Uiso 1 1 calc R .
C28 C 0.770(3) 0.3823(11) 0.765(2) 0.031(6) Uani 1 1 d . U
H28A H 0.780189 0.366142 0.820921 0.037 Uiso 1 1 calc R .
H28B H 0.706462 0.407606 0.754257 0.037 Uiso 1 1 calc R .

loop_
_atom_site_aniso_label
_atom_site_aniso_U_11
_atom_site_aniso_U_22
_atom_site_aniso_U_33
_atom_site_aniso_U_23
_atom_site_aniso_U_13
_atom_site_aniso_U_12
U1 0.0152(4) 0.0085(4) 0.0145(5) 0.0002(3) 0.0010(3) 0.0002(3)
U2 0.0152(5) 0.0093(4) 0.0124(5) 0.0002(3) 0.0023(3) -0.0008(3)
Si1 0.029(3) 0.011(3) 0.015(3) 0.000(3) 0.007(3) 0.002(3)
Si2 0.030(4) 0.011(3) 0.029(4) 0.001(3) 0.008(3) 0.005(3)
Si3 0.020(3) 0.017(3) 0.017(4) 0.001(3) 0.001(3) -0.005(3)
Si4 0.028(4) 0.026(4) 0.015(4) 0.003(3) 0.005(3) -0.005(3)
Si5 0.020(3) 0.022(3) 0.015(3) 0.004(3) 0.006(3) 0.006(3)
Si6 0.013(3) 0.018(4) 0.016(4) 0.001(2) 0.004(3) 0.002(2)
Si7 0.017(3) 0.016(3) 0.016(3) -0.002(2) 0.005(3) -0.002(2)
Si8 0.023(3) 0.022(3) 0.021(4) -0.006(3) 0.010(3) -0.007(3)
O1 0.019(7) 0.026(8) 0.024(9) -0.004(7) 0.001(7) 0.001(6)
N1 0.014(8) 0.018(8) 0.018(9) -0.003(7) 0.013(7) -0.003(7)
N2 0.021(9) 0.008(7) 0.020(9) 0.000(6) 0.008(7) 0.003(7)
N3 0.017(8) 0.018(9) 0.013(7) 0.000(6) 0.005(6) -0.011(7)
N4 0.022(8) 0.012(9) 0.013(8) 0.000(6) 0.008(6) 0.000(7)
N5 0.017(7) 0.020(9) 0.014(9) -0.005(7) 0.005(7) -0.005(7)
C1 0.031(12) 0.005(9) 0.019(11) -0.004(8) 0.008(9) -0.002(8)
C2 0.026(13) 0.017(14) 0.05(2) 0.004(11) 0.022(12) -0.003(8)
C3 0.053(17) 0.030(15) 0.018(12) -0.015(10) 0.006(12) -0.006(13)
C4 0.027(13) 0.024(15) 0.06(2) -0.002(14) 0.018(13) 0.007(10)
C5 0.047(17) 0.022(13) 0.045(17) -0.019(13) 0.009(15) 0.005(12)
C6 0.049(18) 0.024(14) 0.036(15) 0.012(11) 0.022(13) 0.017(12)
C7 0.024(13) 0.037(14) 0.023(12) 0.007(11) 0.002(10) -0.011(11)
C8 0.027(14) 0.024(11) 0.034(16) -0.005(10) 0.008(12) -0.013(10)
C9 0.031(12) 0.034(15) 0.036(18) 0.004(13) 0.011(11) -0.007(11)
C10 0.041(17) 0.038(14) 0.019(14) 0.011(11) 0.009(12) -0.006(10)
C11 0.040(15) 0.07(2) 0.05(2) -0.002(18) 0.029(16) 0.014(16)
C12 0.020(11) 0.037(15) 0.018(12) -0.005(11) -0.008(9) -0.007(10)
C13 0.029(14) 0.046(15) 0.016(12) -0.011(12) 0.001(11) -0.003(11)
C14 0.031(12) 0.026(13) 0.019(13) -0.001(10) 0.013(10) 0.003(9)
C15 0.043(16) 0.046(16) 0.022(16) 0.020(12) 0.011(14) 0.019(13)
C16 0.022(12) 0.030(13) 0.026(13) 0.000(11) 0.006(10) -0.004(10)
C17 0.020(12) 0.032(13) 0.010(11) 0.006(9) 0.006(9) 0.001(9)
C18 0.042(16) 0.022(12) 0.033(17) 0.003(9) 0.025(13) -0.001(10)
C19 0.030(16) 0.021(12) 0.035(19) 0.000(9) 0.010(14) 0.003(9)
C20 0.015(11) 0.031(15) 0.027(13) -0.008(10) -0.002(11) -0.003(9)
C21 0.023(13) 0.028(12) 0.029(13) 0.004(11) 0.015(10) 0.003(11)
C22 0.035(13) 0.031(15) 0.026(16) -0.014(11) 0.016(11) -0.010(10)
C23 0.043(16) 0.051(18) 0.024(14) -0.020(12) 0.012(12) -0.021(14)
C24 0.036(16) 0.022(12) 0.08(2) -0.006(13) 0.033(17) -0.006(11)
C25 0.018(10) 0.034(12) 0.032(16) -0.003(10) -0.002(10) 0.003(8)
C26 0.022(11) 0.046(14) 0.031(16) -0.003(12) 0.003(10) -0.008(10)
C27 0.041(13) 0.037(13) 0.032(16) -0.003(11) 0.010(12) -0.013(10)
C28 0.031(12) 0.034(13) 0.024(13) -0.010(10) 0.003(10) -0.006(9)

loop_
_atom_type_symbol
_atom_type_description
_atom_type_scat_dispersion_real
_atom_type_scat_dispersion_imag
_atom_type_scat_source
C C 0.0033 0.0016 'International Tables Vol C Tables 4.2.6.8 and 6.1.1.4'
H H 0.0000 0.0000 'International Tables Vol C Tables 4.2.6.8 and 6.1.1.4'
N N 0.0061 0.0033 'International Tables Vol C Tables 4.2.6.8 and 6.1.1.4'
O O 0.0106 0.0060 'International Tables Vol C Tables 4.2.6.8 and 6.1.1.4'
Si Si 0.0817 0.0704 'International Tables Vol C Tables 4.2.6.8 and 6.1.1.4'
U U -9.6767 9.6646 'International Tables Vol C Tables 4.2.6.8 and 6.1.1.4'

loop_
_exptl_crystal_face_index_h
_exptl_crystal_face_index_k
_exptl_crystal_face_index_l
_exptl_crystal_face_perp_dist
0 -1 0 0.2093
0 1 0 0.1715
1 0 -2 0.2464
-1 1 2 0.1775
2 2 -1 0.1742
1 -1 -1 0.2428
5 -3 0 0.2544
5 3 3 0.2414
0 -29 -14 0.2171
-2 5 -5 0.2080
7 -15 15 0.2422
1 0 -22 0.2186
1 -29 14 0.2393
-1 0 0 0.0163
1 0 0 0.2447
0 1 1 0.2482
-2 -5 2 0.1682

loop_
_geom_angle_atom_site_label_1
_geom_angle_atom_site_label_2
_geom_angle_atom_site_label_3
_geom_angle
Si5 U1 U2 124.11(13)
Si5 U1 Si8 107.40(18)
Si8 U1 U2 125.80(14)
N1 U1 U2 32.1(6)
N1 U1 Si5 135.1(6)
N1 U1 Si8 98.7(6)
N1 U1 N4 108.5(7)
N1 U1 N5 107.3(8)
N4 U1 U2 110.5(5)
N4 U1 Si5 29.6(5)
N4 U1 Si8 106.0(5)
N4 U1 N5 124.7(7)
N5 U1 U2 122.1(5)
N5 U1 Si5 112.8(5)
N5 U1 Si8 27.6(5)
Si1 U2 U1 82.93(12)
Si1 U2 Si4 145.02(18)
Si4 U2 U1 120.81(14)
O1 U2 U1 97.8(5)
O1 U2 Si1 96.1(5)
O1 U2 Si4 104.6(5)
O1 U2 C1 104.7(7)
N1 U2 U1 31.2(6)
N1 U2 Si1 113.4(6)
N1 U2 Si4 95.5(5)
N1 U2 O1 87.8(7)
N1 U2 N2 144.6(7)
N1 U2 N3 101.8(7)
N1 U2 C1 78.4(8)
N2 U2 U1 114.7(5)
N2 U2 Si1 31.8(5)
N2 U2 Si4 119.2(5)
N2 U2 O1 89.9(7)
N2 U2 N3 106.4(7)
N2 U2 C1 68.0(7)
N3 U2 U1 115.5(5)
N3 U2 Si1 122.5(5)
N3 U2 Si4 26.7(5)
N3 U2 O1 130.3(7)
N3 U2 C1 125.0(8)
C1 U2 U1 47.3(5)
C1 U2 Si1 36.3(5)
C1 U2 Si4 149.7(6)
N2 Si1 U2 45.3(7)
N2 Si1 C1 102.7(11)
N2 Si1 C2 111.9(13)
N2 Si1 C3 114.1(13)
C1 Si1 U2 57.6(8)
C1 Si1 C2 109.1(12)
C1 Si1 C3 111.2(14)
C2 Si1 U2 119.9(12)
C2 Si1 C3 107.8(16)
C3 Si1 U2 132.1(12)
N2 Si2 C4 113.2(13)
N2 Si2 C5 112.8(14)
N2 Si2 C6 108.3(12)
C4 Si2 C5 104.4(16)
C4 Si2 C6 107.2(17)
C6 Si2 C5 110.8(17)
N3 Si3 C7 109.8(11)
N3 Si3 C8 110.8(12)
N3 Si3 C9 113.5(13)
C7 Si3 C8 105.4(15)
C9 Si3 C7 107.3(14)
C9 Si3 C8 109.6(14)
N3 Si4 U2 38.6(7)
N3 Si4 C10 112.6(13)
N3 Si4 C11 115.0(15)
N3 Si4 C12 106.9(12)
C10 Si4 U2 126.6(11)
C10 Si4 C12 107.9(14)
C11 Si4 U2 125.1(14)
C11 Si4 C10 107.5(17)
C11 Si4 C12 106.6(17)
C12 Si4 U2 68.4(10)
N4 Si5 U1 41.6(7)
N4 Si5 C13 113.2(13)
N4 Si5 C14 107.5(11)
N4 Si5 C15 114.1(13)
C13 Si5 U1 114.1(10)
C13 Si5 C14 105.8(13)
C14 Si5 U1 67.4(9)
C15 Si5 U1 136.5(12)
C15 Si5 C13 108.9(16)
C15 Si5 C14 106.9(14)
N4 Si6 C16 113.9(12)
N4 Si6 C17 111.8(11)
N4 Si6 C18 111.8(11)
C16 Si6 C18 106.4(14)
C17 Si6 C16 106.5(13)
C17 Si6 C18 105.8(13)
N5 Si7 C19 108.5(12)
N5 Si7 C20 114.6(13)
N5 Si7 C21 112.3(11)
C20 Si7 C19 107.3(14)
C21 Si7 C19 107.1(15)
C21 Si7 C20 106.6(14)
N5 Si8 U1 38.3(7)
N5 Si8 C22 106.6(11)
N5 Si8 C23 112.9(14)
N5 Si8 C24 113.7(14)
C22 Si8 U1 69.3(9)
C22 Si8 C23 107.9(15)
C23 Si8 U1 116.7(11)
C24 Si8 U1 134.1(13)
C24 Si8 C22 107.6(14)
C24 Si8 C23 107.8(17)
C25 O1 U2 131.1(17)
C25 O1 C28 104(2)
C28 O1 U2 124.4(16)
U1 N1 U2 116.7(9)
Si1 N2 U2 102.8(9)
Si1 N2 Si2 129.9(13)
Si2 N2 U2 127.3(12)
Si3 N3 U2 118.9(11)
Si4 N3 U2 114.7(10)
Si4 N3 Si3 126.3(12)
Si5 N4 U1 108.8(10)
Si5 N4 Si6 121.3(12)
Si6 N4 U1 129.8(11)
Si7 N5 U1 123.5(11)
Si7 N5 Si8 122.4(12)
Si8 N5 U1 114.1(10)
U2 C1 H1A 114.3
U2 C1 H1B 114.3
Si1 C1 U2 86.1(9)
Si1 C1 H1A 114.3
Si1 C1 H1B 114.3
H1A C1 H1B 111.4
Si1 C2 H2A 109.5
Si1 C2 H2B 109.5
Si1 C2 H2C 109.5
H2A C2 H2B 109.5
H2A C2 H2C 109.5
H2B C2 H2C 109.5
Si1 C3 H3A 109.5
Si1 C3 H3B 109.5
Si1 C3 H3C 109.5
H3A C3 H3B 109.5
H3A C3 H3C 109.5
H3B C3 H3C 109.5
Si2 C4 H4A 109.5
Si2 C4 H4B 109.5
Si2 C4 H4C 109.5
H4A C4 H4B 109.5
H4A C4 H4C 109.5
H4B C4 H4C 109.5
Si2 C5 H5A 109.5
Si2 C5 H5B 109.5
Si2 C5 H5C 109.5
H5A C5 H5B 109.5
H5A C5 H5C 109.5
H5B C5 H5C 109.5
Si2 C6 H6A 109.5
Si2 C6 H6B 109.5
Si2 C6 H6C 109.5
H6A C6 H6B 109.5
H6A C6 H6C 109.5
H6B C6 H6C 109.5
Si3 C7 H7A 109.5
Si3 C7 H7B 109.5
Si3 C7 H7C 109.5
H7A C7 H7B 109.5
H7A C7 H7C 109.5
H7B C7 H7C 109.5
Si3 C8 H8A 109.5
Si3 C8 H8B 109.5
Si3 C8 H8C 109.5
H8A C8 H8B 109.5
H8A C8 H8C 109.5
H8B C8 H8C 109.5
Si3 C9 H9A 109.5
Si3 C9 H9B 109.5
Si3 C9 H9C 109.5
H9A C9 H9B 109.5
H9A C9 H9C 109.5
H9B C9 H9C 109.5
Si4 C10 H10A 109.5
Si4 C10 H10B 109.5
Si4 C10 H10C 109.5
H10A C10 H10B 109.5
H10A C10 H10C 109.5
H10B C10 H10C 109.5
Si4 C11 H11A 109.5
Si4 C11 H11B 109.5
Si4 C11 H11C 109.5
H11A C11 H11B 109.5
H11A C11 H11C 109.5
H11B C11 H11C 109.5
Si4 C12 H12A 109.5
Si4 C12 H12B 109.5
Si4 C12 H12C 109.5
H12A C12 H12B 109.5
H12A C12 H12C 109.5
H12B C12 H12C 109.5
Si5 C13 H13A 109.5
Si5 C13 H13B 109.5
Si5 C13 H13C 109.5
H13A C13 H13B 109.5
H13A C13 H13C 109.5
H13B C13 H13C 109.5
Si5 C14 H14A 109.5
Si5 C14 H14B 109.5
Si5 C14 H14C 109.5
H14A C14 H14B 109.5
H14A C14 H14C 109.5
H14B C14 H14C 109.5
Si5 C15 H15A 109.5
Si5 C15 H15B 109.5
Si5 C15 H15C 109.5
H15A C15 H15B 109.5
H15A C15 H15C 109.5
H15B C15 H15C 109.5
Si6 C16 H16A 109.5
Si6 C16 H16B 109.5
Si6 C16 H16C 109.5
H16A C16 H16B 109.5
H16A C16 H16C 109.5
H16B C16 H16C 109.5
Si6 C17 H17A 109.5
Si6 C17 H17B 109.5
Si6 C17 H17C 109.5
H17A C17 H17B 109.5
H17A C17 H17C 109.5
H17B C17 H17C 109.5
Si6 C18 H18A 109.5
Si6 C18 H18B 109.5
Si6 C18 H18C 109.5
H18A C18 H18B 109.5
H18A C18 H18C 109.5
H18B C18 H18C 109.5
Si7 C19 H19A 109.5
Si7 C19 H19B 109.5
Si7 C19 H19C 109.5
H19A C19 H19B 109.5
H19A C19 H19C 109.5
H19B C19 H19C 109.5
Si7 C20 H20A 109.5
Si7 C20 H20B 109.5
Si7 C20 H20C 109.5
H20A C20 H20B 109.5
H20A C20 H20C 109.5
H20B C20 H20C 109.5
Si7 C21 H21A 109.5
Si7 C21 H21B 109.5
Si7 C21 H21C 109.5
H21A C21 H21B 109.5
H21A C21 H21C 109.5
H21B C21 H21C 109.5
Si8 C22 H22A 109.5
Si8 C22 H22B 109.5
Si8 C22 H22C 109.5
H22A C22 H22B 109.5
H22A C22 H22C 109.5
H22B C22 H22C 109.5
Si8 C23 H23A 109.5
Si8 C23 H23B 109.5
Si8 C23 H23C 109.5
H23A C23 H23B 109.5
H23A C23 H23C 109.5
H23B C23 H23C 109.5
Si8 C24 H24A 109.5
Si8 C24 H24B 109.5
Si8 C24 H24C 109.5
H24A C24 H24B 109.5
H24A C24 H24C 109.5
H24B C24 H24C 109.5
O1 C25 H25A 110.6
O1 C25 H25B 110.6
O1 C25 C26 106(2)
H25A C25 H25B 108.8
C26 C25 H25A 110.6
C26 C25 H25B 110.6
C25 C26 H26A 111.0
C25 C26 H26B 111.0
H26A C26 H26B 109.0
C27 C26 C25 104(2)
C27 C26 H26A 111.0
C27 C26 H26B 111.0
C26 C27 H27A 110.4
C26 C27 H27B 110.4
H27A C27 H27B 108.6
C28 C27 C26 107(3)
C28 C27 H27A 110.4
C28 C27 H27B 110.4
O1 C28 C27 106(2)
O1 C28 H28A 110.5
O1 C28 H28B 110.5
C27 C28 H28A 110.5
C27 C28 H28B 110.5
H28A C28 H28B 108.7

loop_
_geom_bond_atom_site_label_1
_geom_bond_atom_site_label_2
_geom_bond_distance
U1 U2 3.5009(10)
U1 Si5 3.298(7)
U1 Si8 3.413(7)
U1 N1 2.03(2)
U1 N4 2.31(2)
U1 N5 2.32(2)
U2 Si1 3.156(7)
U2 Si4 3.397(7)
U2 O1 2.462(18)
U2 N1 2.08(2)
U2 N2 2.30(2)
U2 N3 2.331(19)
U2 C1 2.67(3)
Si1 N2 1.71(2)
Si1 C1 1.87(2)
Si1 C2 1.88(3)
Si1 C3 1.89(3)
Si2 N2 1.73(2)
Si2 C4 1.87(3)
Si2 C5 1.90(3)
Si2 C6 1.88(3)
Si3 N3 1.74(2)
Si3 C7 1.87(3)
Si3 C8 1.88(3)
Si3 C9 1.86(3)
Si4 N3 1.68(2)
Si4 C10 1.87(3)
Si4 C11 1.84(3)
Si4 C12 1.91(3)
Si5 N4 1.72(2)
Si5 C13 1.88(3)
Si5 C14 1.91(3)
Si5 C15 1.86(3)
Si6 N4 1.73(2)
Si6 C16 1.88(3)
Si6 C17 1.86(2)
Si6 C18 1.90(3)
Si7 N5 1.71(2)
Si7 C19 1.91(3)
Si7 C20 1.86(3)
Si7 C21 1.85(3)
Si8 N5 1.73(2)
Si8 C22 1.87(3)
Si8 C23 1.90(4)
Si8 C24 1.86(3)
O1 C25 1.44(3)
O1 C28 1.46(3)
C1 H1A 0.9900
C1 H1B 0.9900
C2 H2A 0.9800
C2 H2B 0.9800
C2 H2C 0.9800
C3 H3A 0.9800
C3 H3B 0.9800
C3 H3C 0.9800
C4 H4A 0.9800
C4 H4B 0.9800
C4 H4C 0.9800
C5 H5A 0.9800
C5 H5B 0.9800
C5 H5C 0.9800
C6 H6A 0.9800
C6 H6B 0.9800
C6 H6C 0.9800
C7 H7A 0.9800
C7 H7B 0.9800
C7 H7C 0.9800
C8 H8A 0.9800
C8 H8B 0.9800
C8 H8C 0.9800
C9 H9A 0.9800
C9 H9B 0.9800
C9 H9C 0.9800
C10 H10A 0.9800
C10 H10B 0.9800
C10 H10C 0.9800
C11 H11A 0.9800
C11 H11B 0.9800
C11 H11C 0.9800
C12 H12A 0.9800
C12 H12B 0.9800
C12 H12C 0.9800
C13 H13A 0.9800
C13 H13B 0.9800
C13 H13C 0.9800
C14 H14A 0.9800
C14 H14B 0.9800
C14 H14C 0.9800
C15 H15A 0.9800
C15 H15B 0.9800
C15 H15C 0.9800
C16 H16A 0.9800
C16 H16B 0.9800
C16 H16C 0.9800
C17 H17A 0.9800
C17 H17B 0.9800
C17 H17C 0.9800
C18 H18A 0.9800
C18 H18B 0.9800
C18 H18C 0.9800
C19 H19A 0.9800
C19 H19B 0.9800
C19 H19C 0.9800
C20 H20A 0.9800
C20 H20B 0.9800
C20 H20C 0.9800
C21 H21A 0.9800
C21 H21B 0.9800
C21 H21C 0.9800
C22 H22A 0.9800
C22 H22B 0.9800
C22 H22C 0.9800
C23 H23A 0.9800
C23 H23B 0.9800
C23 H23C 0.9800
C24 H24A 0.9800
C24 H24B 0.9800
C24 H24C 0.9800
C25 H25A 0.9900
C25 H25B 0.9900
C25 C26 1.54(4)
C26 H26A 0.9900
C26 H26B 0.9900
C26 C27 1.49(5)
C27 H27A 0.9900
C27 H27B 0.9900
C27 C28 1.47(4)
C28 H28A 0.9900
C28 H28B 0.9900

loop_
_geom_torsion_atom_site_label_1
_geom_torsion_atom_site_label_2
_geom_torsion_atom_site_label_3
_geom_torsion_atom_site_label_4
_geom_torsion
U1 Si5 N4 Si6 -179(2)
U1 Si8 N5 Si7 -177(2)
U2 Si1 N2 Si2 -178(2)
U2 Si4 N3 Si3 177(2)
U2 O1 C25 C26 137(2)
U2 O1 C28 C27 -137(2)
O1 C25 C26 C27 22(3)
N2 Si1 C1 U2 4.9(11)
C1 Si1 N2 U2 -5.8(13)
C1 Si1 N2 Si2 176.6(16)
C2 Si1 N2 U2 111.0(12)
C2 Si1 N2 Si2 -67(2)
C2 Si1 C1 U2 -113.9(13)
C3 Si1 N2 U2 -126.2(14)
C3 Si1 N2 Si2 56(2)
C3 Si1 C1 U2 127.3(13)
C4 Si2 N2 U2 -118.8(18)
C4 Si2 N2 Si1 58(2)
C5 Si2 N2 U2 122.9(17)
C5 Si2 N2 Si1 -60(2)
C6 Si2 N2 U2 -0.1(19)
C6 Si2 N2 Si1 176.9(18)
C7 Si3 N3 U2 -21.9(16)
C7 Si3 N3 Si4 160.9(17)
C8 Si3 N3 U2 94.1(14)
C8 Si3 N3 Si4 -83.0(19)
C9 Si3 N3 U2 -142.0(14)
C9 Si3 N3 Si4 41(2)
C10 Si4 N3 U2 -120.9(14)
C10 Si4 N3 Si3 56(2)
C11 Si4 N3 U2 115.6(18)
C11 Si4 N3 Si3 -67(2)
C12 Si4 N3 U2 -2.5(16)
C12 Si4 N3 Si3 174.7(16)
C13 Si5 N4 U1 100.9(13)
C13 Si5 N4 Si6 -78.2(17)
C14 Si5 N4 U1 -15.5(14)
C14 Si5 N4 Si6 165.4(13)
C15 Si5 N4 U1 -133.9(15)
C15 Si5 N4 Si6 47(2)
C16 Si6 N4 U1 -132.6(15)
C16 Si6 N4 Si5 46.3(18)
C17 Si6 N4 U1 -11.7(18)
C17 Si6 N4 Si5 167.2(13)
C18 Si6 N4 U1 106.8(16)
C18 Si6 N4 Si5 -74.3(18)
C19 Si7 N5 U1 -23.5(18)
C19 Si7 N5 Si8 153.0(16)
C20 Si7 N5 U1 -143.3(13)
C20 Si7 N5 Si8 33.2(19)
C21 Si7 N5 U1 94.8(16)
C21 Si7 N5 Si8 -88.7(17)
C22 Si8 N5 U1 -13.7(16)
C22 Si8 N5 Si7 169.5(15)
C23 Si8 N5 U1 104.6(14)
C23 Si8 N5 Si7 -72.2(18)
C24 Si8 N5 U1 -132.1(15)
C24 Si8 N5 Si7 51(2)
C25 O1 C28 C27 36(3)
C25 C26 C27 C28 0(3)
C26 C27 C28 O1 -22(3)
C28 O1 C25 C26 -36(3)

loop_
_exptl_oxdiff_crystal_face_indexfrac_h
_exptl_oxdiff_crystal_face_indexfrac_k
_exptl_oxdiff_crystal_face_indexfrac_l
_exptl_oxdiff_crystal_face_x
_exptl_oxdiff_crystal_face_y
_exptl_oxdiff_crystal_face_z
0.0003 -1.0003 -0.0004 -0.0055 0.0101 0.0239
-0.0003 1.0003 0.0004 0.0055 -0.0101 -0.0239
1.0000 -0.0026 -2.0013 0.0724 -0.0448 0.0356
-1.0003 1.0029 2.0016 -0.0669 0.0347 -0.0595
1.9986 1.9933 -1.0000 0.1242 0.0100 -0.0346
1.0001 -1.0036 -1.0010 0.0564 0.0053 0.0402
4.9987 -3.0207 -0.0015 0.2405 0.2060 0.0564
4.9960 2.9791 3.0025 0.2417 0.2651 -0.1451
0.0131 -28.9993 -14.0190 -0.0112 -0.2658 0.9644
-1.9997 5.0127 -5.0010 -0.0229 -0.3207 -0.0167
6.9986 -15.0419 15.0029 0.1202 0.9973 0.0471
1.0044 0.0105 -22.0133 0.2825 -0.8442 0.4226
1.0064 -29.0216 13.9976 -0.2540 0.8885 0.4196
-0.9995 0.0040 0.0001 -0.0514 -0.0351 0.0031
0.9995 -0.0040 -0.0001 0.0514 0.0351 -0.0031
-0.0006 0.9996 1.0010 -0.0050 0.0298 -0.0433
-1.9978 -4.9949 1.9995 -0.1511 0.0603 0.0870

loop_
_twin_individual_id
_twin_individual_mass_fraction_refined
_oxdiff_twin_reflns_isolated
_oxdiff_twin_reflns_overlapped
_twin_individual_twin_lattice_type
_twin_individual_twin_matrix_11
_twin_individual_twin_matrix_12
_twin_individual_twin_matrix_13
_twin_individual_twin_matrix_21
_twin_individual_twin_matrix_22
_twin_individual_twin_matrix_23
_twin_individual_twin_matrix_31
_twin_individual_twin_matrix_32
_twin_individual_twin_matrix_33
1 0.9007 26000 3181 ref 1.0000 0.0000 0.0000 0.0000 1.0000 0.0000 0.0000 0.0000 1.0000
2 0.0993 0 3181 nmt -0.9564 -0.1501 -0.0280 -0.6088 0.9295 0.3000 -0.0428 0.1686 -0.9711
